data_4003324
loop_
_publ_author_name
'Weissbach, Thomas'
'Wright, Andrew G.'
'Peckham, Timothy J.'
'Sadeghi Alavijeh, Alireza'
'Pan, Vivian'
'Kjeang, Erik'
'Holdcroft, Steven'

_publ_section_title
;
 Simultaneous, Synergistic Control of Ion Exchange Capacity and
 Cross-Linking of Sterically-Protected Poly(benzimidazolium)s
;
_journal_issue 21
_journal_name_full 'Chemistry of Materials'
_journal_page_first 8060
_journal_paper_doi 10.1021/acs.chemmater.6b03902
_journal_volume 28
_journal_year 2016
_chemical_formula_moiety 'C25 H27 N2 1+, I 1-, 0.50(H2 O)'
_chemical_formula_sum 'C25 H28 I N2 O0.5'
_chemical_formula_weight 491.39
_chemical_name_systematic '2-mesityl-3-methyl-1-(4-methylbenzyl)-1H-benzimidazolium iodide hemihydrate'
_space_group_crystal_system monoclinic
_space_group_IT_number 15
_space_group_name_Hall '-C 2yc'
_space_group_name_H-M_alt 'C 1 2/c 1'
_atom_sites_solution_hydrogens mixed
_audit_creation_method SHELXL-2014/7
_cell_angle_alpha 90
_cell_angle_beta 99.9670(10)
_cell_angle_gamma 90
_cell_formula_units_Z 8
_cell_length_a 36.821(3)
_cell_length_b 7.8463(7)
_cell_length_c 16.1110(14)
_cell_measurement_reflns_used 9856
_cell_measurement_temperature 296(2)
_cell_measurement_theta_max 30.41
_cell_measurement_theta_min 2.57
_cell_volume 4584.4(7)
_computing_cell_refinement 'Bruker SAINT'
_computing_data_collection 'Bruker APEX2'
_computing_data_reduction 'Bruker SAINT'
_computing_structure_refinement 'SHELXL-2014/7 (Sheldrick, 2014)'
_computing_structure_solution 'SHELXS-97 (Sheldrick 2008)'
_diffrn_ambient_temperature 296(2)
_diffrn_measured_fraction_theta_full 1.000
_diffrn_measured_fraction_theta_max 1.000
_diffrn_measurement_device_type 'Bruker APEX-II CCD'
_diffrn_measurement_method '\f and \w scans'
_diffrn_radiation_type MoK\a
_diffrn_radiation_wavelength 0.71073
_diffrn_reflns_av_R_equivalents 0.0166
_diffrn_reflns_av_unetI/netI 0.0099
_diffrn_reflns_Laue_measured_fraction_full 1.000
_diffrn_reflns_Laue_measured_fraction_max 1.000
_diffrn_reflns_limit_h_max 43
_diffrn_reflns_limit_h_min -44
_diffrn_reflns_limit_k_max 9
_diffrn_reflns_limit_k_min -9
_diffrn_reflns_limit_l_max 19
_diffrn_reflns_limit_l_min -19
_diffrn_reflns_number 27191
_diffrn_reflns_point_group_measured_fraction_full 1.000
_diffrn_reflns_point_group_measured_fraction_max 1.000
_diffrn_reflns_theta_full 25.242
_diffrn_reflns_theta_max 25.340
_diffrn_reflns_theta_min 2.246
_exptl_absorpt_coefficient_mu 1.412
_exptl_absorpt_correction_T_max 0.7461
_exptl_absorpt_correction_T_min 0.6446
_exptl_absorpt_correction_type multi-scan
_exptl_absorpt_process_details 'SADABS 2014/5'
_exptl_crystal_colour colourless
_exptl_crystal_density_diffrn 1.424
_exptl_crystal_description needle
_exptl_crystal_F_000 1992
_exptl_crystal_recrystallization_method 'Re-crystallisation from solvent: water'
_exptl_crystal_size_max 0.346
_exptl_crystal_size_mid 0.175
_exptl_crystal_size_min 0.121
_refine_diff_density_max 0.428
_refine_diff_density_min -0.175
_refine_diff_density_rms 0.049
_refine_ls_extinction_method none
_refine_ls_goodness_of_fit_ref 1.031
_refine_ls_hydrogen_treatment mixed
_refine_ls_matrix_type full
_refine_ls_number_parameters 267
_refine_ls_number_reflns 4202
_refine_ls_number_restraints 0
_refine_ls_restrained_S_all 1.031
_refine_ls_R_factor_all 0.0303
_refine_ls_R_factor_gt 0.0246
_refine_ls_shift/su_max 0.002
_refine_ls_shift/su_mean 0.000
_refine_ls_structure_factor_coef Fsqd
_refine_ls_weighting_details 'w=1/[\s^2^(Fo^2^)+(0.0366P)^2^+4.7653P] where P=(Fo^2^+2Fc^2^)/3'
_refine_ls_weighting_scheme calc
_refine_ls_wR_factor_gt 0.0645
_refine_ls_wR_factor_ref 0.0691
_reflns_Friedel_coverage 0.000
_reflns_number_gt 3637
_reflns_number_total 4202
_reflns_threshold_expression 'I > 2\s(I)'
_cod_data_source_file cm6b03902_si_002.cif
_cod_data_source_block mo_AW_MesBzMeBimid_LS1_I_H2O_0m_a
_cod_original_sg_symbol_H-M 'C 2/c'
_cod_original_formula_sum 'C25 H28 I N2 O0.50'
_cod_database_code 4003324
_shelx_shelxl_version_number 2014/7
_shelx_space_group_comment
;
The symmetry employed for this shelxl refinement is uniquely defined
by the following loop, which should always be used as a source of
symmetry information in preference to the above space-group names.
They are only intended as comments.
;
_shelx_estimated_absorpt_t_min 0.641
_shelx_estimated_absorpt_t_max 0.848

loop_
_space_group_symop_operation_xyz
'x, y, z'
'-x, y, -z+1/2'
'x+1/2, y+1/2, z'
'-x+1/2, y+1/2, -z+1/2'
'-x, -y, -z'
'x, -y, z-1/2'
'-x+1/2, -y+1/2, -z'
'x+1/2, -y+1/2, z-1/2'

loop_
_atom_site_label
_atom_site_type_symbol
_atom_site_fract_x
_atom_site_fract_y
_atom_site_fract_z
_atom_site_U_iso_or_equiv
_atom_site_adp_type
_atom_site_occupancy
_atom_site_site_symmetry_order
_atom_site_calc_flag
_atom_site_refinement_flags_posn
_atom_site_refinement_flags_adp
_atom_site_refinement_flags_occupancy
I1 I 0.41860(2) 0.13251(2) 0.17592(2) 0.05952(8) Uani 1 1 d . . .
H1 H 0.4825(11) 0.956(5) 0.239(3) 0.122(16) Uiso 1 1 d . . .
O1 O 0.5000 0.8971(5) 0.2500 0.1015(14) Uani 1 2 d S T P
N1 N 0.43017(5) 0.5335(2) 0.34206(10) 0.0378(4) Uani 1 1 d . . .
C1 C 0.43930(7) 0.5962(3) 0.26248(15) 0.0516(6) Uani 1 1 d . . .
H1A H 0.4390 0.5010 0.2230 0.077 Uiso 1 1 calc R U .
H1B H 0.4639 0.6478 0.2729 0.077 Uiso 1 1 calc R U .
H1C H 0.4211 0.6818 0.2383 0.077 Uiso 1 1 calc R U .
N2 N 0.40243(5) 0.5024(2) 0.45002(10) 0.0373(4) Uani 1 1 d . . .
C2 C 0.40063(6) 0.5779(3) 0.37459(13) 0.0363(4) Uani 1 1 d . . .
C3 C 0.37496(6) 0.5210(3) 0.50689(14) 0.0455(5) Uani 1 1 d . . .
H3A H 0.3614 0.6294 0.4938 0.055 Uiso 1 1 calc R U .
H3B H 0.3881 0.5275 0.5659 0.055 Uiso 1 1 calc R U .
C4 C 0.34771(6) 0.3767(3) 0.49925(14) 0.0425(5) Uani 1 1 d . . .
C5 C 0.31352(7) 0.3901(3) 0.44784(18) 0.0578(6) Uani 1 1 d . . .
H5 H 0.3068 0.4934 0.4184 0.069 Uiso 1 1 calc R U .
C7 C 0.29761(7) 0.1026(3) 0.47926(18) 0.0595(7) Uani 1 1 d . . .
C6 C 0.28908(7) 0.2551(4) 0.43894(18) 0.0670(7) Uani 1 1 d . . .
H6 H 0.2657 0.2682 0.4039 0.080 Uiso 1 1 calc R U .
C8 C 0.33119(8) 0.0905(4) 0.53229(19) 0.0628(7) Uani 1 1 d . . .
H8 H 0.3376 -0.0127 0.5622 0.075 Uiso 1 1 calc R U .
C9 C 0.35564(7) 0.2245(3) 0.54287(16) 0.0559(6) Uani 1 1 d . . .
H9 H 0.3784 0.2129 0.5807 0.067 Uiso 1 1 calc R U .
C10 C 0.27177(10) -0.0490(5) 0.4645(2) 0.0886(10) Uani 1 1 d . . .
H10A H 0.2467 -0.0093 0.4430 0.133 Uiso 1 1 calc R U .
H10B H 0.2721 -0.1101 0.5176 0.133 Uiso 1 1 calc R U .
H10C H 0.2798 -0.1257 0.4232 0.133 Uiso 1 1 calc R U .
C11 C 0.43466(6) 0.4049(2) 0.46671(13) 0.0366(4) Uani 1 1 d . . .
C12 C 0.45008(6) 0.3052(3) 0.53520(14) 0.0465(5) Uani 1 1 d . . .
H12 H 0.4385 0.2925 0.5831 0.056 Uiso 1 1 calc R U .
C13 C 0.48301(7) 0.2259(3) 0.53025(16) 0.0533(6) Uani 1 1 d . . .
H13 H 0.4945 0.1576 0.5761 0.064 Uiso 1 1 calc R U .
C14 C 0.49992(7) 0.2431(3) 0.45980(16) 0.0548(6) Uani 1 1 d . . .
H14 H 0.5224 0.1846 0.4586 0.066 Uiso 1 1 calc R U .
C15 C 0.48508(6) 0.3423(3) 0.39186(16) 0.0488(5) Uani 1 1 d . . .
H15 H 0.4968 0.3547 0.3440 0.059 Uiso 1 1 calc R U .
C16 C 0.45192(5) 0.4235(3) 0.39732(13) 0.0376(4) Uani 1 1 d . . .
C17 C 0.37111(6) 0.6930(3) 0.33452(13) 0.0370(4) Uani 1 1 d . . .
C18 C 0.37315(6) 0.8663(2) 0.35568(13) 0.0392(5) Uani 1 1 d . . .
C19 C 0.34444(6) 0.9708(3) 0.31944(14) 0.0465(5) Uani 1 1 d . . .
H19 H 0.3452 1.0881 0.3342 0.056 Uiso 1 1 calc R U .
C20 C 0.31473(7) 0.9103(3) 0.26255(16) 0.0498(5) Uani 1 1 d . . .
C21 C 0.31436(6) 0.7390(3) 0.24028(15) 0.0503(5) Uani 1 1 d . . .
H21 H 0.2944 0.6968 0.2003 0.060 Uiso 1 1 calc R U .
C22 C 0.34206(6) 0.6286(3) 0.27443(15) 0.0434(5) Uani 1 1 d . . .
C23 C 0.40579(7) 0.9387(3) 0.41346(16) 0.0539(6) Uani 1 1 d . . .
H23A H 0.4284 0.9116 0.3916 0.081 Uiso 1 1 calc R U .
H23B H 0.4072 0.8892 0.4698 0.081 Uiso 1 1 calc R U .
H23C H 0.4031 1.0627 0.4167 0.081 Uiso 1 1 calc R U .
C24 C 0.28400(9) 1.0271(4) 0.2244(2) 0.0780(9) Uani 1 1 d . . .
H24A H 0.2883 1.0660 0.1691 0.117 Uiso 1 1 calc R U .
H24B H 0.2832 1.1258 0.2613 0.117 Uiso 1 1 calc R U .
H24C H 0.2605 0.9659 0.2179 0.117 Uiso 1 1 calc R U .
C25 C 0.34100(8) 0.4448(3) 0.24680(19) 0.0634(7) Uani 1 1 d . . .
H25A H 0.3186 0.4243 0.2055 0.095 Uiso 1 1 calc R U .
H25B H 0.3410 0.3707 0.2958 0.095 Uiso 1 1 calc R U .
H25C H 0.3627 0.4199 0.2212 0.095 Uiso 1 1 calc R U .

loop_
_atom_site_aniso_label
_atom_site_aniso_U_11
_atom_site_aniso_U_22
_atom_site_aniso_U_33
_atom_site_aniso_U_23
_atom_site_aniso_U_13
_atom_site_aniso_U_12
I1 0.05934(12) 0.05770(12) 0.05998(12) -0.00494(7) 0.00600(8) 0.00270(7)
O1 0.064(2) 0.0584(19) 0.170(4) 0.000 -0.013(2) 0.000
N1 0.0384(9) 0.0351(9) 0.0408(9) 0.0009(7) 0.0094(7) -0.0018(7)
C1 0.0561(14) 0.0530(13) 0.0497(13) 0.0082(11) 0.0204(11) -0.0030(11)
N2 0.0397(9) 0.0334(8) 0.0393(9) -0.0011(7) 0.0084(7) 0.0006(7)
C2 0.0379(11) 0.0293(9) 0.0416(11) -0.0017(8) 0.0064(9) -0.0040(8)
C3 0.0505(13) 0.0447(12) 0.0448(12) -0.0045(10) 0.0185(10) 0.0033(10)
C4 0.0444(12) 0.0439(12) 0.0428(11) -0.0016(9) 0.0178(9) 0.0029(9)
C5 0.0468(13) 0.0553(15) 0.0717(17) 0.0145(12) 0.0115(12) 0.0076(11)
C7 0.0549(15) 0.0598(16) 0.0685(16) -0.0034(13) 0.0237(13) -0.0108(12)
C6 0.0450(14) 0.0777(19) 0.0755(18) 0.0090(15) 0.0018(12) -0.0053(13)
C8 0.0596(16) 0.0530(14) 0.0792(18) 0.0160(13) 0.0214(14) -0.0012(12)
C9 0.0485(13) 0.0602(15) 0.0588(14) 0.0142(12) 0.0086(11) -0.0001(12)
C10 0.084(2) 0.080(2) 0.105(3) -0.0080(19) 0.0242(19) -0.0338(18)
C11 0.0370(10) 0.0300(9) 0.0411(11) -0.0039(8) 0.0018(8) -0.0038(8)
C12 0.0520(13) 0.0426(11) 0.0419(11) -0.0003(10) 0.0000(10) -0.0040(10)
C13 0.0489(13) 0.0451(13) 0.0588(14) 0.0014(11) -0.0102(11) 0.0015(11)
C14 0.0407(12) 0.0479(13) 0.0723(16) -0.0041(12) 0.0004(11) 0.0063(10)
C15 0.0386(12) 0.0473(13) 0.0614(14) -0.0057(11) 0.0107(10) -0.0011(10)
C16 0.0344(10) 0.0325(10) 0.0448(11) -0.0034(8) 0.0043(8) -0.0035(8)
C17 0.0378(10) 0.0309(9) 0.0423(11) 0.0012(8) 0.0065(9) -0.0009(8)
C18 0.0421(11) 0.0329(10) 0.0425(11) -0.0015(8) 0.0075(9) -0.0047(8)
C19 0.0529(13) 0.0305(10) 0.0546(13) -0.0016(9) 0.0048(10) 0.0013(9)
C20 0.0460(13) 0.0439(12) 0.0574(14) 0.0011(10) 0.0026(11) 0.0054(10)
C21 0.0410(12) 0.0484(13) 0.0571(13) -0.0062(11) -0.0037(10) -0.0035(10)
C22 0.0423(12) 0.0344(11) 0.0530(13) -0.0047(9) 0.0066(10) -0.0039(9)
C23 0.0559(14) 0.0409(12) 0.0598(14) -0.0061(11) -0.0043(11) -0.0061(11)
C24 0.0701(19) 0.0580(17) 0.094(2) -0.0045(16) -0.0185(16) 0.0182(14)
C25 0.0633(16) 0.0393(13) 0.0819(18) -0.0158(12) -0.0034(14) -0.0036(12)

loop_
_atom_type_symbol
_atom_type_description
_atom_type_scat_dispersion_real
_atom_type_scat_dispersion_imag
_atom_type_scat_source
C C 0.0033 0.0016 'International Tables Vol C Tables 4.2.6.8 and 6.1.1.4'
H H 0.0000 0.0000 'International Tables Vol C Tables 4.2.6.8 and 6.1.1.4'
N N 0.0061 0.0033 'International Tables Vol C Tables 4.2.6.8 and 6.1.1.4'
I I -0.4742 1.8119 'International Tables Vol C Tables 4.2.6.8 and 6.1.1.4'
O O 0.0106 0.0060 'International Tables Vol C Tables 4.2.6.8 and 6.1.1.4'

loop_
_geom_angle_atom_site_label_1
_geom_angle_atom_site_label_2
_geom_angle_atom_site_label_3
_geom_angle
C2 N1 C16 109.23(17)
C2 N1 C1 125.64(18)
C16 N1 C1 125.08(18)
N1 C1 H1A 109.5
N1 C1 H1B 109.5
H1A C1 H1B 109.5
N1 C1 H1C 109.5
H1A C1 H1C 109.5
H1B C1 H1C 109.5
C2 N2 C11 108.83(17)
C2 N2 C3 125.62(18)
C11 N2 C3 125.55(17)
N1 C2 N2 108.94(18)
N1 C2 C17 125.33(18)
N2 C2 C17 125.73(18)
N2 C3 C4 113.03(17)
N2 C3 H3A 109.0
C4 C3 H3A 109.0
N2 C3 H3B 109.0
C4 C3 H3B 109.0
H3A C3 H3B 107.8
C5 C4 C9 117.2(2)
C5 C4 C3 121.1(2)
C9 C4 C3 121.8(2)
C6 C5 C4 120.8(2)
C6 C5 H5 119.6
C4 C5 H5 119.6
C6 C7 C8 117.5(2)
C6 C7 C10 121.6(3)
C8 C7 C10 120.9(3)
C7 C6 C5 121.9(3)
C7 C6 H6 119.1
C5 C6 H6 119.1
C9 C8 C7 121.4(3)
C9 C8 H8 119.3
C7 C8 H8 119.3
C8 C9 C4 121.2(2)
C8 C9 H9 119.4
C4 C9 H9 119.4
C7 C10 H10A 109.5
C7 C10 H10B 109.5
H10A C10 H10B 109.5
C7 C10 H10C 109.5
H10A C10 H10C 109.5
H10B C10 H10C 109.5
C16 C11 C12 121.2(2)
C16 C11 N2 106.23(17)
C12 C11 N2 132.6(2)
C13 C12 C11 116.8(2)
C13 C12 H12 121.6
C11 C12 H12 121.6
C12 C13 C14 121.7(2)
C12 C13 H13 119.2
C14 C13 H13 119.2
C15 C14 C13 122.1(2)
C15 C14 H14 119.0
C13 C14 H14 119.0
C14 C15 C16 116.1(2)
C14 C15 H15 122.0
C16 C15 H15 122.0
C11 C16 N1 106.76(17)
C11 C16 C15 122.1(2)
N1 C16 C15 131.1(2)
C18 C17 C22 121.24(19)
C18 C17 C2 118.93(19)
C22 C17 C2 119.81(18)
C19 C18 C17 117.86(19)
C19 C18 C23 120.59(19)
C17 C18 C23 121.5(2)
C20 C19 C18 122.3(2)
C20 C19 H19 118.8
C18 C19 H19 118.8
C19 C20 C21 118.3(2)
C19 C20 C24 121.0(2)
C21 C20 C24 120.7(2)
C22 C21 C20 122.1(2)
C22 C21 H21 119.0
C20 C21 H21 119.0
C21 C22 C17 118.10(19)
C21 C22 C25 120.3(2)
C17 C22 C25 121.6(2)
C18 C23 H23A 109.5
C18 C23 H23B 109.5
H23A C23 H23B 109.5
C18 C23 H23C 109.5
H23A C23 H23C 109.5
H23B C23 H23C 109.5
C20 C24 H24A 109.5
C20 C24 H24B 109.5
H24A C24 H24B 109.5
C20 C24 H24C 109.5
H24A C24 H24C 109.5
H24B C24 H24C 109.5
C22 C25 H25A 109.5
C22 C25 H25B 109.5
H25A C25 H25B 109.5
C22 C25 H25C 109.5
H25A C25 H25C 109.5
H25B C25 H25C 109.5

loop_
_geom_bond_atom_site_label_1
_geom_bond_atom_site_label_2
_geom_bond_distance
O1 H1 0.79(4)
N1 C2 1.333(3)
N1 C16 1.390(3)
N1 C1 1.466(3)
C1 H1A 0.9800
C1 H1B 0.9800
C1 H1C 0.9800
N2 C2 1.343(3)
N2 C11 1.398(3)
N2 C3 1.485(3)
C2 C17 1.473(3)
C3 C4 1.504(3)
C3 H3A 0.9900
C3 H3B 0.9900
C4 C5 1.386(3)
C4 C9 1.391(3)
C5 C6 1.381(4)
C5 H5 0.9500
C7 C6 1.372(4)
C7 C8 1.379(4)
C7 C10 1.516(4)
C6 H6 0.9500
C8 C9 1.376(4)
C8 H8 0.9500
C9 H9 0.9500
C10 H10A 0.9800
C10 H10B 0.9800
C10 H10C 0.9800
C11 C16 1.386(3)
C11 C12 1.391(3)
C12 C13 1.378(3)
C12 H12 0.9500
C13 C14 1.392(3)
C13 H13 0.9500
C14 C15 1.377(3)
C14 H14 0.9500
C15 C16 1.394(3)
C15 H15 0.9500
C17 C18 1.401(3)
C17 C22 1.406(3)
C18 C19 1.385(3)
C18 C23 1.499(3)
C19 C20 1.384(3)
C19 H19 0.9500
C20 C21 1.391(3)
C20 C24 1.503(3)
C21 C22 1.378(3)
C21 H21 0.9500
C22 C25 1.508(3)
C23 H23A 0.9800
C23 H23B 0.9800
C23 H23C 0.9800
C24 H24A 0.9800
C24 H24B 0.9800
C24 H24C 0.9800
C25 H25A 0.9800
C25 H25B 0.9800
C25 H25C 0.9800
